data_1510945
loop_
_publ_author_name
'Filatov, S.K.'
'Bannova, I.I.'
'Polyakova, I.G.'
'Fundamenskii, V.S.'
'Krzhizhanovskaya, M.G.'
'Bubnova, R.S.'

_publ_section_title
;
 Crystal structure and thermal expansion of the high temperature
 modification beta-(Rb B3 O5)
;
_journal_name_full Kristallografiya
_journal_page_first 26
_journal_page_last 30
_journal_volume 43
_journal_year 1998
_chemical_formula_sum 'B3 O5 Rb'
_chemical_name_systematic 'Rb (B3 O5)'
_space_group_IT_number 19
_symmetry_space_group_name_Hall 'P 2ac 2ab'
_symmetry_space_group_name_H-M 'P 21 21 21'
_cell_angle_alpha 90
_cell_angle_beta 90
_cell_angle_gamma 90
_cell_formula_units_Z 4
_cell_length_a 8.438
_cell_length_b 8.719
_cell_length_c 6.24
_cell_volume 459.083
_citation_journal_id_ASTM KRISAJ
_cod_data_source_file boron_476.cif
_cod_data_source_block B3O5Rb1
_cod_original_cell_volume 459.0825
_cod_original_formula_sum 'B3 O5 Rb1'
_cod_database_code 1510945

loop_
_symmetry_equiv_pos_as_xyz
x,y,z
-x+1/2,-y,z+1/2
x+1/2,-y+1/2,-z
-x,y+1/2,-z+1/2

loop_
_atom_site_label
_atom_site_type_symbol
_atom_site_fract_x
_atom_site_fract_y
_atom_site_fract_z
_atom_site_occupancy
_atom_site_U_iso_or_equiv
Rb1 Rb+1 0.3433 0.6041 0.1339 1 0.0
B2 B+3 0.501 0.756 0.631 1 0.0
B3 B+3 0.211 0.797 0.621 1 0.0
O3 O-2 0.559 0.758 0.408 1 0.0
O4 O-2 0.606 0.664 0.764 1 0.0
O5 O-2 0.228 0.952 0.677 1 0.0
B1 B+3 0.38 0.007 0.715 1 0.0
O1 O-2 0.334 0.7 0.634 1 0.0
O2 O-2 0.508 0.914 0.72 1 0.0
